data_8105757
loop_
_publ_author_name
'Tong, Ling'
'Tian, Dong'

_publ_section_title
;
 The crystal structure of poly[(\m5-2,5-dicarboxy-benzoato-\k4
 O:O:O&#x2032;:O&#x2032;&#x2032;,O&#x2032;&#x2032;&#x2032;)silver(I)],
 C9H5AgO6
;
_journal_issue 3
_journal_name_full 'Zeitschrift f\"ur Kristallographie - New Crystal Structures'
_journal_page_first 489
_journal_page_last 491
_journal_paper_doi 10.1515/ncrs-2018-0489
_journal_volume 234
_journal_year 2019
_chemical_formula_sum 'C9 H5 Ag O6'
_chemical_formula_weight 317.00
_space_group_crystal_system triclinic
_space_group_IT_number 2
_space_group_name_Hall '-P 1'
_space_group_name_H-M_alt 'P -1'
_atom_sites_solution_hydrogens mixed
_audit_creation_method SHELXL-2016/6
_cell_angle_alpha 79.109(2)
_cell_angle_beta 89.864(2)
_cell_angle_gamma 78.122(2)
_cell_formula_units_Z 2
_cell_length_a 3.7933(5)
_cell_length_b 7.6762(11)
_cell_length_c 15.534(2)
_cell_measurement_temperature 296(2)
_cell_volume 434.35(10)
_computing_structure_refinement 'SHELXL-2016/6 (Sheldrick, 2016)'
_diffrn_ambient_temperature 296(2)
_diffrn_measured_fraction_theta_full 0.998
_diffrn_measured_fraction_theta_max 0.984
_diffrn_radiation_type MoK\a
_diffrn_radiation_wavelength 0.71073
_diffrn_reflns_av_R_equivalents 0.0286
_diffrn_reflns_av_unetI/netI 0.0378
_diffrn_reflns_Laue_measured_fraction_full 0.998
_diffrn_reflns_Laue_measured_fraction_max 0.984
_diffrn_reflns_limit_h_max 4
_diffrn_reflns_limit_h_min -4
_diffrn_reflns_limit_k_max 10
_diffrn_reflns_limit_k_min -10
_diffrn_reflns_limit_l_max 20
_diffrn_reflns_limit_l_min -20
_diffrn_reflns_number 5417
_diffrn_reflns_point_group_measured_fraction_full 0.998
_diffrn_reflns_point_group_measured_fraction_max 0.984
_diffrn_reflns_theta_full 25.242
_diffrn_reflns_theta_max 28.327
_diffrn_reflns_theta_min 2.672
_exptl_absorpt_coefficient_mu 2.331
_exptl_crystal_density_diffrn 2.424
_exptl_crystal_F_000 308
_exptl_crystal_size_max 0.150
_exptl_crystal_size_mid 0.150
_exptl_crystal_size_min 0.100
_refine_diff_density_max 0.833
_refine_diff_density_min -1.150
_refine_diff_density_rms 0.108
_refine_ls_extinction_coef .
_refine_ls_extinction_method none
_refine_ls_goodness_of_fit_ref 1.027
_refine_ls_hydrogen_treatment constr
_refine_ls_matrix_type full
_refine_ls_number_parameters 145
_refine_ls_number_reflns 2128
_refine_ls_number_restraints 0
_refine_ls_restrained_S_all 1.027
_refine_ls_R_factor_all 0.0398
_refine_ls_R_factor_gt 0.0302
_refine_ls_shift/su_max 0.000
_refine_ls_shift/su_mean 0.000
_refine_ls_structure_factor_coef Fsqd
_refine_ls_weighting_details 'w=1/[\s^2^(Fo^2^)+(0.0259P)^2^+0.4274P] where P=(Fo^2^+2Fc^2^)/3'
_refine_ls_weighting_scheme calc
_refine_ls_wR_factor_gt 0.0611
_refine_ls_wR_factor_ref 0.0650
_reflns_Friedel_coverage 0.000
_reflns_Friedel_fraction_full .
_reflns_Friedel_fraction_max .
_reflns_number_gt 1800
_reflns_number_total 2128
_reflns_threshold_expression 'I > 2\s(I)'
_cod_data_source_file suppl_ncrs-2018-0489_suppl.cif
_cod_data_source_block a
_cod_database_code 8105757
_shelx_shelxl_version_number 2016/6
_shelx_space_group_comment
;
The symmetry employed for this shelxl refinement is uniquely defined
by the following loop, which should always be used as a source of
symmetry information in preference to the above space-group names.
They are only intended as comments.
;
_shelx_estimated_absorpt_t_min 0.721
_shelx_estimated_absorpt_t_max 0.800

loop_
_space_group_symop_operation_xyz
'x, y, z'
'-x, -y, -z'

loop_
_atom_site_label
_atom_site_type_symbol
_atom_site_fract_x
_atom_site_fract_y
_atom_site_fract_z
_atom_site_U_iso_or_equiv
_atom_site_adp_type
_atom_site_occupancy
_atom_site_site_symmetry_order
_atom_site_calc_flag
_atom_site_refinement_flags_posn
_atom_site_refinement_flags_adp
_atom_site_refinement_flags_occupancy
_atom_site_disorder_assembly
_atom_site_disorder_group
Ag1 Ag 0.52766(8) 0.13914(4) 0.05272(2) 0.03197(10) Uani 1 1 d . . . . .
C1 C 0.1709(9) 0.3892(4) 0.1705(2) 0.0244(7) Uani 1 1 d . . . . .
C2 C 0.2086(8) 0.7882(4) 0.1290(2) 0.0208(6) Uani 1 1 d . . . . .
C3 C -0.3108(9) 0.8489(4) 0.4192(2) 0.0263(7) Uani 1 1 d . . . . .
C7 C -0.1749(8) 0.7321(4) 0.3548(2) 0.0223(6) Uani 1 1 d . . . . .
C8 C -0.1754(9) 0.5479(4) 0.3748(2) 0.0254(7) Uani 1 1 d . . . . .
H8 H -0.255444 0.497366 0.428542 0.030 Uiso 1 1 calc R U . . .
C9 C -0.0558(9) 0.4400(4) 0.3140(2) 0.0262(7) Uani 1 1 d . . . . .
H9 H -0.053271 0.316402 0.327250 0.031 Uiso 1 1 calc R U . . .
C4 C 0.0602(8) 0.5157(4) 0.2334(2) 0.0208(6) Uani 1 1 d . . . . .
C5 C 0.0663(8) 0.7005(4) 0.21293(19) 0.0200(6) Uani 1 1 d . . . . .
C6 C -0.0532(8) 0.8075(4) 0.2747(2) 0.0225(6) Uani 1 1 d . . . . .
H6 H -0.051650 0.930720 0.262117 0.027 Uiso 1 1 calc R U . . .
O1 O -0.0180(7) 0.4186(3) 0.09627(15) 0.0312(5) Uani 1 1 d . . . . .
H1 H -0.207219 0.510994 0.090397 0.037 Uiso 1 1 d R U . . .
O2 O 0.4203(7) 0.2610(3) 0.18744(16) 0.0356(6) Uani 1 1 d . . . . .
O3 O 0.4109(6) 0.6909(3) 0.08416(14) 0.0270(5) Uani 1 1 d . . . . .
O4 O 0.1181(6) 0.9585(3) 0.10780(16) 0.0298(5) Uani 1 1 d . . . . .
O5 O -0.2776(8) 1.0133(3) 0.40087(17) 0.0443(7) Uani 1 1 d . . . . .
H5 H -0.357308 1.083293 0.441585 0.053 Uiso 1 1 d R U . . .
O6 O -0.4527(8) 0.7827(3) 0.48714(16) 0.0392(6) Uani 1 1 d . . . . .

loop_
_atom_site_aniso_label
_atom_site_aniso_U_11
_atom_site_aniso_U_22
_atom_site_aniso_U_33
_atom_site_aniso_U_23
_atom_site_aniso_U_13
_atom_site_aniso_U_12
Ag1 0.04181(17) 0.02737(15) 0.02793(16) -0.01071(11) 0.01295(11) -0.00518(11)
C1 0.0300(18) 0.0214(16) 0.0239(17) -0.0100(13) 0.0053(13) -0.0053(13)
C2 0.0200(15) 0.0231(16) 0.0194(15) -0.0060(12) -0.0006(12) -0.0029(12)
C3 0.0317(18) 0.0257(17) 0.0236(17) -0.0110(14) 0.0065(14) -0.0049(14)
C7 0.0247(16) 0.0251(16) 0.0191(15) -0.0108(13) 0.0031(12) -0.0037(13)
C8 0.0297(17) 0.0268(16) 0.0203(16) -0.0064(13) 0.0041(13) -0.0055(13)
C9 0.0341(18) 0.0193(15) 0.0257(17) -0.0068(13) 0.0060(14) -0.0042(13)
C4 0.0211(15) 0.0206(15) 0.0219(16) -0.0093(12) 0.0021(12) -0.0027(12)
C5 0.0204(15) 0.0233(15) 0.0181(15) -0.0094(12) 0.0006(12) -0.0032(12)
C6 0.0246(16) 0.0195(15) 0.0243(16) -0.0084(13) 0.0002(13) -0.0029(12)
O1 0.0387(14) 0.0295(12) 0.0263(13) -0.0149(10) -0.0013(10) -0.0003(10)
O2 0.0379(14) 0.0296(13) 0.0380(15) -0.0170(11) -0.0011(11) 0.0058(11)
O3 0.0313(12) 0.0273(12) 0.0220(12) -0.0089(10) 0.0079(9) -0.0016(10)
O4 0.0311(13) 0.0209(11) 0.0354(14) -0.0036(10) 0.0079(10) -0.0028(10)
O5 0.074(2) 0.0269(13) 0.0390(15) -0.0201(12) 0.0259(14) -0.0149(13)
O6 0.0621(18) 0.0311(13) 0.0285(13) -0.0135(11) 0.0222(12) -0.0120(12)

loop_
_atom_type_symbol
_atom_type_description
_atom_type_scat_dispersion_real
_atom_type_scat_dispersion_imag
_atom_type_scat_source
C C 0.0033 0.0016 'International Tables Vol C Tables 4.2.6.8 and 6.1.1.4'
Ag Ag -0.8971 1.1015 'International Tables Vol C Tables 4.2.6.8 and 6.1.1.4'
O O 0.0106 0.0060 'International Tables Vol C Tables 4.2.6.8 and 6.1.1.4'
H H 0.0000 0.0000 'International Tables Vol C Tables 4.2.6.8 and 6.1.1.4'

loop_
_geom_angle_atom_site_label_1
_geom_angle_atom_site_label_2
_geom_angle_atom_site_label_3
_geom_angle
_geom_angle_site_symmetry_1
_geom_angle_site_symmetry_3
O3 Ag1 O4 132.96(9) 2_665 1_545
O3 Ag1 O4 108.75(8) 2_665 1_645
O4 Ag1 O4 104.86(8) 1_545 1_645
O3 Ag1 O2 124.95(8) 2_665 .
O4 Ag1 O2 84.62(8) 1_545 .
O4 Ag1 O2 92.47(8) 1_645 .
O3 Ag1 Ag1 82.10(6) 2_665 2_655
O4 Ag1 Ag1 67.00(6) 1_545 2_655
O4 Ag1 Ag1 88.10(6) 1_645 2_655
O2 Ag1 Ag1 150.69(6) . 2_655
O2 C1 O1 119.9(3) . .
O2 C1 C4 121.7(3) . .
O1 C1 C4 118.3(3) . .
O3 C2 O4 123.5(3) . .
O3 C2 C5 119.6(3) . .
O4 C2 C5 116.9(3) . .
O6 C3 O5 123.6(3) . .
O6 C3 C7 119.3(3) . .
O5 C3 C7 117.1(3) . .
C8 C7 C6 120.3(3) . .
C8 C7 C3 119.6(3) . .
C6 C7 C3 120.1(3) . .
C9 C8 C7 119.5(3) . .
C9 C8 H8 120.2 . .
C7 C8 H8 120.2 . .
C8 C9 C4 120.3(3) . .
C8 C9 H9 119.9 . .
C4 C9 H9 119.9 . .
C9 C4 C5 120.7(3) . .
C9 C4 C1 116.3(3) . .
C5 C4 C1 122.9(3) . .
C6 C5 C4 118.5(3) . .
C6 C5 C2 118.3(3) . .
C4 C5 C2 123.2(3) . .
C7 C6 C5 120.7(3) . .
C7 C6 H6 119.7 . .
C5 C6 H6 119.7 . .
C1 O1 H1 114.4 . .
C1 O2 Ag1 106.3(2) . .
C2 O3 Ag1 109.64(19) . 2_665
C2 O4 Ag1 122.4(2) . 1_565
C2 O4 Ag1 127.4(2) . 1_465
Ag1 O4 Ag1 104.86(8) 1_565 1_465
C3 O5 H5 116.4 . .

loop_
_geom_bond_atom_site_label_1
_geom_bond_atom_site_label_2
_geom_bond_distance
_geom_bond_site_symmetry_2
Ag1 O3 2.313(2) 2_665
Ag1 O4 2.345(2) 1_545
Ag1 O4 2.440(2) 1_645
Ag1 O2 2.449(2) .
Ag1 Ag1 2.9661(6) 2_655
C1 O2 1.205(4) .
C1 O1 1.316(4) .
C1 C4 1.504(4) .
C2 O3 1.260(4) .
C2 O4 1.261(4) .
C2 C5 1.503(4) .
C3 O6 1.253(4) .
C3 O5 1.272(4) .
C3 C7 1.489(4) .
C7 C8 1.389(4) .
C7 C6 1.390(4) .
C8 C9 1.387(4) .
C8 H8 0.9300 .
C9 C4 1.388(4) .
C9 H9 0.9300 .
C4 C5 1.399(4) .
C5 C6 1.394(4) .
C6 H6 0.9300 .
O1 H1 0.8905 .
O5 H5 0.9172 .

loop_
_geom_hbond_atom_site_label_D
_geom_hbond_atom_site_label_H
_geom_hbond_atom_site_label_A
_geom_hbond_distance_DH
_geom_hbond_distance_HA
_geom_hbond_distance_DA
_geom_hbond_angle_DHA
_geom_hbond_site_symmetry_A
O1 H1 O3 0.89 1.77 2.662(3) 177.1 1_455
O5 H5 O6 0.92 1.71 2.625(3) 174.4 2_476
